data_4325985
loop_
_publ_author_name
'Yanjun Zhu'
'Chun-Hsing Chen'
'Claudia M. Fafard'
'Bruce M. Foxman'
'Oleg V. Ozerov'

_publ_section_title
;
 Net Heterolytic Cleavage of B-H and B-B Bonds Across the N-Pd Bond in a
 Cationic (PNP)Pd Fragment
;
_journal_name_full 'Inorganic Chemistry'
_journal_page_first 7980
_journal_page_last 7987
_journal_paper_doi 10.1021/ic2001283
_journal_volume 50
_journal_year 2011
_chemical_formula_moiety 'C64.70 H59 B2 Cl1.40 F24 N1 O2.30 P2 Pd1'
_chemical_formula_sum 'C64.7 H59 B2 Cl1.4 F24 N O2.3 P2 Pd'
_chemical_formula_weight 1582.91
_space_group_IT_number 14
_symmetry_cell_setting monoclinic
_symmetry_space_group_name_Hall '-P 2yn'
_symmetry_space_group_name_H-M 'P 1 21/n 1'
_atom_sites_solution_hydrogens geom
_atom_sites_solution_primary direct
_audit_creation_date 08-03-18
_audit_creation_method CRYSTALS_ver_12.85
_cell_angle_alpha 90
_cell_angle_beta 107.121(3)
_cell_angle_gamma 90
_cell_formula_units_Z 4
_cell_length_a 17.1660(8)
_cell_length_b 18.3171(9)
_cell_length_c 22.9978(11)
_cell_measurement_reflns_used 9849
_cell_measurement_temperature 120
_cell_measurement_theta_max 27
_cell_measurement_theta_min 2
_cell_volume 6910.8(6)
_computing_cell_refinement 'Apex2 (Bruker AXS, 2006)'
_computing_data_collection 'Apex2 (Bruker AXS, 2006)'
_computing_data_reduction 'Apex2 (Bruker AXS, 2006)'
_computing_molecular_graphics 'CAMERON (Watkin et al., 1996)'
_computing_publication_material 'CRYSTALS (Betteridge et al., 2003)'
_computing_structure_refinement 'CRYSTALS (Betteridge et al., 2003)'
_computing_structure_solution 'SIR92 (Altomare et al., 1994)'
_diffrn_ambient_temperature 120
_diffrn_measured_fraction_theta_full 1.000
_diffrn_measured_fraction_theta_max 0.994
_diffrn_measurement_device 'Bruker Kappa Apex2'
_diffrn_measurement_device_type Area
_diffrn_measurement_method '\f & \w scans'
_diffrn_radiation_monochromator graphite
_diffrn_radiation_type 'Mo K\a'
_diffrn_radiation_wavelength 0.71073
_diffrn_reflns_av_R_equivalents 0.051
_diffrn_reflns_limit_h_max 21
_diffrn_reflns_limit_h_min -22
_diffrn_reflns_limit_k_max 24
_diffrn_reflns_limit_k_min -24
_diffrn_reflns_limit_l_max 30
_diffrn_reflns_limit_l_min -30
_diffrn_reflns_number 101948
_diffrn_reflns_theta_full 27.458
_diffrn_reflns_theta_max 28.019
_diffrn_reflns_theta_min 1.312
_diffrn_standards_number 0
_exptl_absorpt_coefficient_mu 0.478
_exptl_absorpt_correction_T_max 0.96
_exptl_absorpt_correction_T_min 0.89
_exptl_absorpt_correction_type multi-scan
_exptl_absorpt_process_details 'Apex2 (Bruker AXS, 2006)'
_exptl_crystal_colour colourless
_exptl_crystal_density_diffrn 1.521
_exptl_crystal_description plate
_exptl_crystal_F_000 3193.544
_exptl_crystal_size_max 0.43
_exptl_crystal_size_mid 0.24
_exptl_crystal_size_min 0.08
_refine_diff_density_max 1.69
_refine_diff_density_min -1.30
_refine_ls_extinction_method none
_refine_ls_goodness_of_fit_ref 0.9765
_refine_ls_hydrogen_treatment mixed
_refine_ls_matrix_type full
_refine_ls_number_parameters 953
_refine_ls_number_reflns 16624
_refine_ls_number_restraints 0
_refine_ls_R_factor_all 0.0775
_refine_ls_R_factor_gt 0.0457
_refine_ls_shift/su_max 0.015254
_refine_ls_structure_factor_coef Fsqd
_refine_ls_weighting_details
;
 Method= Modified Sheldrick 
 w=1/[\s^2^(F^2^) + ( 0.06P)^2^ +15.87P] 
 ,where P=(max(Fo^2^,0) + 2Fc^2^)/3 
;
_refine_ls_weighting_scheme calc
_refine_ls_wR_factor_all 0.1298
_refine_ls_wR_factor_gt 0.1105
_refine_ls_wR_factor_ref 0.1298
_reflns_limit_h_max 21
_reflns_limit_h_min -22
_reflns_limit_k_max 24
_reflns_limit_k_min 0
_reflns_limit_l_max 30
_reflns_limit_l_min 0
_reflns_number_gt 10930
_reflns_number_total 16624
_reflns_threshold_expression I>2.0\s(I)
_oxford_diffrn_Wilson_B_factor 0.00
_oxford_diffrn_Wilson_scale 0.00
_oxford_refine_ls_r_factor_ref 0.0775
_oxford_refine_ls_scale 0.051764(6)
_oxford_reflns_number_all 16624
_oxford_reflns_threshold_expression_ref I>-10.0\s(I)
_oxford_structure_analysis_title 'OZ148_0m in P2(1)/n'
_cod_data_source_file ic2001283_si_003.cif
_cod_data_source_block oz148
_cod_original_sg_symbol_H-M 'P 1 21/n 1 '
_cod_original_formula_sum 'C64.70 H59 B2 Cl1.40 F24 N1 O2.30 P2 Pd1'
_cod_database_code 4325985

loop_
_symmetry_equiv_pos_as_xyz
x,y,z
-x,-y,-z
-x+1/2,y+1/2,-z+1/2
x+1/2,-y+1/2,z+1/2

loop_
_atom_site_label
_atom_site_type_symbol
_atom_site_fract_x
_atom_site_fract_y
_atom_site_fract_z
_atom_site_U_iso_or_equiv
_atom_site_occupancy
_atom_site_adp_type
_atom_site_refinement_flags_posn
_atom_site_refinement_flags_occupancy
_atom_site_disorder_assembly
_atom_site_disorder_group
Pd1 Pd 0.461873(14) 0.738921(13) 0.229228(10) 0.0171 1.0000 Uani . . . .
Cl1 Cl 0.58597(12) 0.31450(10) 0.41607(8) 0.0587 0.700(3) Uani . P 3 1
Cl2 Cl 0.51513(18) 0.45436(17) 0.39419(19) 0.1453 0.700(3) Uani . P 3 1
P1 P 0.39152(5) 0.63435(4) 0.19857(4) 0.0184 1.0000 Uani . . . .
P2 P 0.54924(5) 0.83400(4) 0.23227(4) 0.0188 1.0000 Uani . . . .
F1 F 0.22614(16) 0.43596(14) 0.27123(12) 0.0538 1.0000 Uani . . . .
F2 F 0.33022(14) 0.39029(14) 0.33487(10) 0.0425 1.0000 Uani . . . .
F3 F 0.2206(2) 0.32801(16) 0.30263(15) 0.0789 1.0000 Uani . . . .
F4 F 0.2239(4) 0.4093(3) 0.0468(2) 0.1067 0.775(8) Uani . P 2 3
F5 F 0.2358(3) 0.3018(3) 0.02280(16) 0.0894 0.775(8) Uani . P 2 3
F6 F 0.1378(2) 0.3334(4) 0.05834(19) 0.0877 0.775(8) Uani . P 2 3
F7 F 0.39306(15) 0.07183(14) 0.36279(11) 0.0485 1.0000 Uani . . . .
F8 F 0.49628(17) 0.0571(2) 0.43865(14) 0.0814 1.0000 Uani . . . .
F9 F 0.4331(2) 0.15998(16) 0.42281(14) 0.0720 1.0000 Uani . . . .
F10 F 0.75726(15) 0.10430(17) 0.31664(12) 0.0593 1.0000 Uani . . . .
F11 F 0.77883(15) 0.18750(16) 0.38176(15) 0.0654 1.0000 Uani . . . .
F12 F 0.75571(17) 0.0796(2) 0.40599(16) 0.0897 1.0000 Uani . . . .
F13 F 0.6108(3) 0.0986(3) 0.02628(19) 0.0878 0.770(6) Uani . P 1 1
F14 F 0.6328(3) 0.0050(2) 0.0795(3) 0.0839 0.770(6) Uani . P 1 1
F15 F 0.6866(2) 0.1011(4) 0.1167(2) 0.1064 0.770(6) Uani . P 1 1
F16 F 0.29318(15) 0.01981(16) 0.03612(13) 0.0628 1.0000 Uani . . . .
F17 F 0.36175(18) -0.05703(13) 0.09702(14) 0.0654 1.0000 Uani . . . .
F18 F 0.2948(2) 0.02143(19) 0.12888(17) 0.0956 1.0000 Uani . . . .
F19 F 0.6357(3) 0.3566(2) 0.04324(15) 0.0543 0.831(9) Uani . P 1 3
F20 F 0.5169(2) 0.3985(3) 0.02325(15) 0.0637 0.831(9) Uani . P 1 3
F21 F 0.6160(5) 0.4706(2) 0.05716(18) 0.1032 0.831(9) Uani . P 1 3
F22 F 0.6397(2) 0.5224(2) 0.28617(19) 0.0776 0.791(6) Uani . P 2 1
F23 F 0.6944(3) 0.4274(2) 0.33839(16) 0.0606 0.791(6) Uani . P 2 1
F24 F 0.74994(18) 0.48116(19) 0.28031(16) 0.0548 0.791(6) Uani . P 2 1
F41 F 0.1574(13) 0.3753(10) 0.0596(8) 0.074(6) 0.225(8) Uiso . P 2 4
F51 F 0.1791(11) 0.2617(9) 0.0472(8) 0.085(6) 0.225(8) Uiso . P 2 4
F61 F 0.2476(10) 0.3496(11) 0.0291(8) 0.072(5) 0.225(8) Uiso . P 2 4
F131 F 0.5980(7) 0.0340(7) 0.0317(5) 0.045(3) 0.230(6) Uiso . P 1 2
F141 F 0.6716(6) 0.0433(7) 0.1173(5) 0.034(3) 0.230(6) Uiso . P 1 2
F151 F 0.6508(6) 0.1388(5) 0.0665(5) 0.030(3) 0.230(6) Uiso . P 1 2
F191 F 0.5424(12) 0.4446(11) 0.0415(8) 0.048(5) 0.169(9) Uiso . P 1 4
F201 F 0.5986(14) 0.3544(11) 0.0337(9) 0.048(6) 0.169(9) Uiso . P 1 4
F211 F 0.6674(9) 0.4408(10) 0.0709(7) 0.040(5) 0.169(9) Uiso . P 1 4
F221 F 0.7216(9) 0.4380(9) 0.3293(7) 0.042(4) 0.209(6) Uiso . P 2 2
F231 F 0.6046(7) 0.4817(6) 0.3193(5) 0.039(3) 0.209(6) Uiso . P 2 2
F241 F 0.6891(10) 0.5254(8) 0.2744(6) 0.055(4) 0.209(6) Uiso . P 2 2
O1 O 0.48511(14) 0.73454(13) 0.36270(10) 0.0262 1.0000 Uani . . . .
O2 O 0.57156(14) 0.65431(13) 0.33617(10) 0.0260 1.0000 Uani . . . .
O3 O 0.1606(6) 0.1399(5) 0.0454(4) 0.040(2) 0.300(3) Uiso . P 3 2
N1 N 0.40613(16) 0.77708(14) 0.13578(12) 0.0187 1.0000 Uani . . . .
C1 C 0.32921(18) 0.66052(16) 0.12268(13) 0.0178 1.0000 Uani . . . .
C2 C 0.26831(19) 0.61558(18) 0.08671(15) 0.0228 1.0000 Uani . . . .
C3 C 0.21967(19) 0.63737(19) 0.02967(15) 0.0240 1.0000 Uani . . . .
C4 C 0.2305(2) 0.7071(2) 0.00965(15) 0.0254 1.0000 Uani . . . .
C5 C 0.2905(2) 0.75282(18) 0.04447(14) 0.0235 1.0000 Uani . . . .
C6 C 0.34141(18) 0.72903(17) 0.09978(14) 0.0195 1.0000 Uani . . . .
C7 C 0.1574(2) 0.5861(2) -0.00990(16) 0.0317 1.0000 Uani . . . .
C8 C 0.47525(19) 0.79258(16) 0.11224(14) 0.0186 1.0000 Uani . . . .
C9 C 0.4750(2) 0.77422(18) 0.05387(14) 0.0244 1.0000 Uani . . . .
C10 C 0.5415(2) 0.7904(2) 0.03412(15) 0.0283 1.0000 Uani . . . .
C11 C 0.6092(2) 0.82618(19) 0.07058(15) 0.0267 1.0000 Uani . . . .
C12 C 0.6086(2) 0.84442(18) 0.12967(15) 0.0252 1.0000 Uani . . . .
C13 C 0.54405(19) 0.82683(17) 0.15162(14) 0.0204 1.0000 Uani . . . .
C14 C 0.6818(2) 0.8430(2) 0.04873(17) 0.0370 1.0000 Uani . . . .
C15 C 0.3221(2) 0.59460(18) 0.23722(15) 0.0241 1.0000 Uani . . . .
C16 C 0.3716(3) 0.5611(2) 0.29782(17) 0.0393 1.0000 Uani . . . .
C17 C 0.2642(2) 0.6532(2) 0.24691(18) 0.0351 1.0000 Uani . . . .
C18 C 0.4592(2) 0.56172(17) 0.18641(16) 0.0259 1.0000 Uani . . . .
C19 C 0.5112(2) 0.5928(2) 0.14888(19) 0.0346 1.0000 Uani . . . .
C20 C 0.4151(2) 0.49170(19) 0.1582(2) 0.0380 1.0000 Uani . . . .
C21 C 0.6579(2) 0.8273(2) 0.27418(15) 0.0259 1.0000 Uani . . . .
C22 C 0.6924(2) 0.7538(2) 0.26212(18) 0.0356 1.0000 Uani . . . .
C23 C 0.6714(2) 0.8385(2) 0.34248(15) 0.0329 1.0000 Uani . . . .
C24 C 0.5126(2) 0.92636(18) 0.24321(16) 0.0285 1.0000 Uani . . . .
C25 C 0.5722(3) 0.9873(2) 0.24139(18) 0.0376 1.0000 Uani . . . .
C26 C 0.4820(3) 0.9308(2) 0.29934(19) 0.0398 1.0000 Uani . . . .
C27 C 0.5837(2) 0.65083(19) 0.39842(15) 0.0255 1.0000 Uani . . . .
C28 C 0.5322(2) 0.6989(2) 0.41440(15) 0.0268 1.0000 Uani . . . .
C29 C 0.5308(2) 0.7078(2) 0.47345(17) 0.0390 1.0000 Uani . . . .
C30 C 0.5854(3) 0.6645(3) 0.51662(18) 0.0452 1.0000 Uani . . . .
C31 C 0.6372(2) 0.6163(2) 0.50079(18) 0.0415 1.0000 Uani . . . .
C32 C 0.6383(2) 0.6087(2) 0.44093(17) 0.0344 1.0000 Uani . . . .
C33 C 0.39650(19) 0.27903(16) 0.19757(15) 0.0213 1.0000 Uani . . . .
C34 C 0.37138(19) 0.30986(17) 0.24476(15) 0.0223 1.0000 Uani . . . .
C35 C 0.2970(2) 0.34524(18) 0.23439(16) 0.0254 1.0000 Uani . . . .
C36 C 0.2447(2) 0.3535(2) 0.17630(18) 0.0326 1.0000 Uani . . . .
C37 C 0.2693(2) 0.3260(2) 0.12852(17) 0.0324 1.0000 Uani . . . .
C38 C 0.3429(2) 0.2893(2) 0.13889(16) 0.0275 1.0000 Uani . . . .
C39 C 0.2699(2) 0.3734(2) 0.28618(19) 0.0333 1.0000 Uani . . . .
C40 C 0.2159(3) 0.3381(3) 0.0644(2) 0.0594 1.0000 Uani . . . .
C41 C 0.52546(19) 0.20139(17) 0.27225(14) 0.0205 1.0000 Uani . . . .
C42 C 0.4788(2) 0.17136(18) 0.30709(15) 0.0239 1.0000 Uani . . . .
C43 C 0.5135(2) 0.13138(18) 0.35961(15) 0.0251 1.0000 Uani . . . .
C44 C 0.5968(2) 0.11763(18) 0.37961(15) 0.0260 1.0000 Uani . . . .
C45 C 0.6440(2) 0.14488(18) 0.34519(15) 0.0233 1.0000 Uani . . . .
C46 C 0.60917(19) 0.18633(17) 0.29336(14) 0.0212 1.0000 Uani . . . .
C47 C 0.4601(2) 0.1052(2) 0.39622(17) 0.0355 1.0000 Uani . . . .
C48 C 0.7334(2) 0.1291(2) 0.36331(17) 0.0316 1.0000 Uani . . . .
C49 C 0.4799(2) 0.17366(17) 0.15794(14) 0.0207 1.0000 Uani . . . .
C50 C 0.5458(2) 0.15494(17) 0.13645(14) 0.0215 1.0000 Uani . . . .
C51 C 0.5450(2) 0.09315(18) 0.10180(15) 0.0256 1.0000 Uani . . . .
C52 C 0.4784(2) 0.04625(19) 0.08680(16) 0.0298 1.0000 Uani . . . .
C53 C 0.4128(2) 0.06334(18) 0.10810(15) 0.0277 1.0000 Uani . . . .
C54 C 0.4135(2) 0.12587(17) 0.14253(15) 0.0238 1.0000 Uani . . . .
C55 C 0.6175(2) 0.07601(19) 0.08043(16) 0.0304 1.0000 Uani . . . .
C56 C 0.3403(3) 0.0137(2) 0.09287(17) 0.0354 1.0000 Uani . . . .
C57 C 0.54361(19) 0.30792(17) 0.19531(14) 0.0193 1.0000 Uani . . . .
C58 C 0.5471(2) 0.32769(17) 0.13771(15) 0.0220 1.0000 Uani . . . .
C59 C 0.5922(2) 0.38749(17) 0.12784(15) 0.0230 1.0000 Uani . . . .
C60 C 0.6356(2) 0.43014(17) 0.17632(16) 0.0248 1.0000 Uani . . . .
C61 C 0.6310(2) 0.41310(18) 0.23359(15) 0.0251 1.0000 Uani . . . .
C62 C 0.5864(2) 0.35341(18) 0.24327(15) 0.0237 1.0000 Uani . . . .
C63 C 0.5924(3) 0.4051(2) 0.06444(18) 0.0352 1.0000 Uani . . . .
C64 C 0.6738(3) 0.4618(2) 0.28531(18) 0.0381 1.0000 Uani . . . .
C65 C 0.5911(4) 0.3998(4) 0.4481(4) 0.0619 0.700(3) Uani . P 3 1
B1 B 0.5103(2) 0.7059(2) 0.31484(17) 0.0225 1.0000 Uani . . . .
B2 B 0.4859(2) 0.2411(2) 0.20623(16) 0.0197 1.0000 Uani . . . .
H21 H 0.2597 0.5689 0.1017 0.0269 1.0000 Uiso R . . .
H41 H 0.1962 0.7236 -0.0285 0.0288 1.0000 Uiso R . . .
H51 H 0.2968 0.8006 0.0304 0.0272 1.0000 Uiso R . . .
H71 H 0.1300 0.6098 -0.0470 0.0359 1.0000 Uiso R . . .
H72 H 0.1190 0.5727 0.0107 0.0359 1.0000 Uiso R . . .
H73 H 0.1839 0.5435 -0.0183 0.0359 1.0000 Uiso R . . .
H91 H 0.4291 0.7502 0.0274 0.0275 1.0000 Uiso R . . .
H101 H 0.5406 0.7767 -0.0059 0.0339 1.0000 Uiso R . . .
H121 H 0.6540 0.8697 0.1556 0.0300 1.0000 Uiso R . . .
H141 H 0.7221 0.8676 0.0799 0.0452 1.0000 Uiso R . . .
H142 H 0.6653 0.8732 0.0137 0.0452 1.0000 Uiso R . . .
H143 H 0.7037 0.7987 0.0388 0.0452 1.0000 Uiso R . . .
H151 H 0.2910 0.5572 0.2123 0.0274 1.0000 Uiso R . . .
H161 H 0.3356 0.5407 0.3179 0.0455 1.0000 Uiso R . . .
H162 H 0.4040 0.5978 0.3228 0.0455 1.0000 Uiso R . . .
H163 H 0.4059 0.5239 0.2903 0.0455 1.0000 Uiso R . . .
H171 H 0.2283 0.6324 0.2670 0.0437 1.0000 Uiso R . . .
H172 H 0.2947 0.6913 0.2712 0.0437 1.0000 Uiso R . . .
H173 H 0.2333 0.6723 0.2087 0.0437 1.0000 Uiso R . . .
H181 H 0.4951 0.5492 0.2251 0.0296 1.0000 Uiso R . . .
H191 H 0.5465 0.5559 0.1422 0.0428 1.0000 Uiso R . . .
H192 H 0.5427 0.6324 0.1701 0.0428 1.0000 Uiso R . . .
H193 H 0.4767 0.6094 0.1109 0.0428 1.0000 Uiso R . . .
H201 H 0.4539 0.4570 0.1534 0.0458 1.0000 Uiso R . . .
H202 H 0.3778 0.5025 0.1197 0.0458 1.0000 Uiso R . . .
H203 H 0.3863 0.4721 0.1842 0.0458 1.0000 Uiso R . . .
H211 H 0.6861 0.8648 0.2602 0.0294 1.0000 Uiso R . . .
H221 H 0.7486 0.7512 0.2841 0.0425 1.0000 Uiso R . . .
H222 H 0.6860 0.7489 0.2198 0.0425 1.0000 Uiso R . . .
H223 H 0.6639 0.7155 0.2749 0.0425 1.0000 Uiso R . . .
H231 H 0.7279 0.8349 0.3635 0.0374 1.0000 Uiso R . . .
H232 H 0.6520 0.8853 0.3492 0.0374 1.0000 Uiso R . . .
H233 H 0.6424 0.8020 0.3570 0.0374 1.0000 Uiso R . . .
H241 H 0.4660 0.9345 0.2093 0.0327 1.0000 Uiso R . . .
H251 H 0.5495 1.0330 0.2474 0.0419 1.0000 Uiso R . . .
H252 H 0.6220 0.9799 0.2726 0.0419 1.0000 Uiso R . . .
H253 H 0.5823 0.9871 0.2029 0.0419 1.0000 Uiso R . . .
H261 H 0.4638 0.9790 0.3034 0.0488 1.0000 Uiso R . . .
H262 H 0.5252 0.9185 0.3346 0.0488 1.0000 Uiso R . . .
H263 H 0.4382 0.8975 0.2949 0.0488 1.0000 Uiso R . . .
H291 H 0.4951 0.7413 0.4842 0.0468 1.0000 Uiso R . . .
H301 H 0.5871 0.6686 0.5581 0.0512 1.0000 Uiso R . . .
H311 H 0.6730 0.5875 0.5316 0.0465 1.0000 Uiso R . . .
H321 H 0.6747 0.5762 0.4299 0.0395 1.0000 Uiso R . . .
H341 H 0.4064 0.3064 0.2852 0.0266 1.0000 Uiso R . . .
H361 H 0.1937 0.3775 0.1694 0.0383 1.0000 Uiso R . . .
H381 H 0.3577 0.2706 0.1051 0.0325 1.0000 Uiso R . . .
H421 H 0.4215 0.1787 0.2944 0.0289 1.0000 Uiso R . . .
H441 H 0.6205 0.0905 0.4157 0.0299 1.0000 Uiso R . . .
H461 H 0.6437 0.2053 0.2714 0.0260 1.0000 Uiso R . . .
H501 H 0.5923 0.1858 0.1459 0.0252 1.0000 Uiso R . . .
H521 H 0.4777 0.0040 0.0627 0.0358 1.0000 Uiso R . . .
H541 H 0.3674 0.1365 0.1558 0.0291 1.0000 Uiso R . . .
H581 H 0.5175 0.2995 0.1037 0.0263 1.0000 Uiso R . . .
H601 H 0.6677 0.4701 0.1703 0.0292 1.0000 Uiso R . . .
H621 H 0.5847 0.3433 0.2833 0.0273 1.0000 Uiso R . . .
H651 H 0.6439 0.4201 0.4548 0.0744 0.700(3) Uiso R P 3 1
H652 H 0.5788 0.3967 0.4857 0.0744 0.700(3) Uiso R P 3 1
H1 H 0.386(2) 0.814(2) 0.1430(18) 0.035(12) 1.0000 Uiso . . . .
H303 H 0.1791 0.1797 0.0398 0.0477 0.300(3) Uiso R P 3 2
H302 H 0.1944 0.1092 0.0430 0.0477 0.300(3) Uiso R P 3 2

loop_
_atom_site_aniso_label
_atom_site_aniso_U_11
_atom_site_aniso_U_22
_atom_site_aniso_U_33
_atom_site_aniso_U_23
_atom_site_aniso_U_13
_atom_site_aniso_U_12
Pd1 0.01901(12) 0.01627(11) 0.01467(11) 0.00021(9) 0.00264(8) -0.00195(10)
Cl1 0.0695(12) 0.0646(12) 0.0529(10) -0.0063(8) 0.0349(9) -0.0210(9)
Cl2 0.0821(18) 0.099(2) 0.210(4) 0.083(2) -0.027(2) -0.0242(16)
P1 0.0176(4) 0.0154(4) 0.0203(4) 0.0017(3) 0.0024(3) -0.0001(3)
P2 0.0218(4) 0.0180(4) 0.0154(4) -0.0022(3) 0.0035(3) -0.0037(3)
F1 0.0504(15) 0.0520(16) 0.0557(16) -0.0131(13) 0.0105(12) 0.0213(12)
F2 0.0447(14) 0.0541(15) 0.0286(11) -0.0021(10) 0.0105(10) 0.0102(11)
F3 0.107(2) 0.0593(18) 0.110(2) -0.0384(17) 0.093(2) -0.0458(17)
F4 0.156(5) 0.067(3) 0.056(3) 0.028(2) -0.033(3) -0.004(3)
F5 0.099(4) 0.114(5) 0.0295(19) -0.028(2) -0.021(2) 0.064(3)
F6 0.030(2) 0.155(6) 0.060(3) 0.017(3) -0.0141(18) -0.011(3)
F7 0.0477(15) 0.0529(15) 0.0544(15) -0.0004(12) 0.0300(12) -0.0145(12)
F8 0.0513(17) 0.125(3) 0.075(2) 0.074(2) 0.0292(15) 0.0201(17)
F9 0.106(2) 0.0591(18) 0.082(2) -0.0269(15) 0.077(2) -0.0226(17)
F10 0.0320(13) 0.086(2) 0.0583(16) -0.0200(15) 0.0104(12) 0.0198(13)
F11 0.0288(13) 0.0577(17) 0.098(2) -0.0285(16) 0.0008(14) -0.0072(12)
F12 0.0382(15) 0.122(3) 0.110(3) 0.084(2) 0.0228(16) 0.0342(17)
F13 0.080(3) 0.143(5) 0.064(3) 0.071(3) 0.060(3) 0.074(3)
F14 0.111(4) 0.033(2) 0.145(5) 0.018(2) 0.095(4) 0.031(2)
F15 0.035(2) 0.176(6) 0.114(4) -0.102(4) 0.031(2) -0.012(3)
F16 0.0436(15) 0.0662(18) 0.0630(17) 0.0290(14) -0.0084(13) -0.0260(13)
F17 0.0700(19) 0.0239(13) 0.082(2) 0.0034(13) -0.0099(15) -0.0170(12)
F18 0.123(3) 0.089(2) 0.114(3) -0.060(2) 0.097(2) -0.080(2)
F19 0.045(2) 0.091(3) 0.0290(17) -0.0106(16) 0.0153(17) 0.025(2)
F20 0.047(2) 0.107(4) 0.0358(19) 0.030(2) 0.0086(15) 0.001(2)
F21 0.243(9) 0.039(2) 0.047(2) -0.0115(18) 0.072(4) -0.067(4)
F22 0.052(3) 0.063(3) 0.083(3) -0.056(2) -0.034(2) 0.039(2)
F23 0.076(3) 0.068(3) 0.0263(17) 0.0037(15) -0.0041(18) -0.042(2)
F24 0.0352(18) 0.056(2) 0.073(2) -0.0283(18) 0.0153(16) -0.0221(15)
O1 0.0270(12) 0.0318(13) 0.0185(11) 0.0032(10) 0.0046(9) 0.0066(10)
O2 0.0290(13) 0.0272(13) 0.0203(11) 0.0015(9) 0.0049(10) 0.0034(10)
N1 0.0217(14) 0.0148(14) 0.0183(13) -0.0026(10) 0.0038(10) 0.0002(10)
C1 0.0160(15) 0.0184(15) 0.0182(14) -0.0021(12) 0.0039(12) 0.0015(12)
C2 0.0213(16) 0.0230(16) 0.0250(16) -0.0046(13) 0.0085(13) -0.0025(13)
C3 0.0181(16) 0.0317(18) 0.0215(16) -0.0075(14) 0.0045(13) -0.0030(13)
C4 0.0210(17) 0.0349(19) 0.0179(16) -0.0006(14) 0.0018(13) 0.0023(14)
C5 0.0241(16) 0.0247(18) 0.0200(15) 0.0004(13) 0.0039(12) 0.0015(13)
C6 0.0182(15) 0.0190(16) 0.0201(15) -0.0019(12) 0.0038(12) 0.0006(12)
C7 0.0305(19) 0.039(2) 0.0237(17) -0.0098(15) 0.0048(15) -0.0091(16)
C8 0.0216(16) 0.0145(14) 0.0186(15) 0.0028(12) 0.0040(12) 0.0017(12)
C9 0.0261(17) 0.0253(18) 0.0192(15) -0.0014(13) 0.0028(13) -0.0017(13)
C10 0.037(2) 0.0306(18) 0.0176(16) -0.0019(14) 0.0087(14) -0.0023(15)
C11 0.0326(19) 0.0262(17) 0.0219(16) 0.0018(13) 0.0089(14) -0.0006(14)
C12 0.0288(18) 0.0243(17) 0.0225(16) -0.0001(13) 0.0075(14) -0.0068(14)
C13 0.0247(16) 0.0191(15) 0.0164(14) -0.0005(12) 0.0044(12) -0.0019(13)
C14 0.043(2) 0.046(2) 0.0265(18) -0.0028(16) 0.0181(17) -0.0103(18)
C15 0.0237(17) 0.0233(17) 0.0248(16) 0.0023(13) 0.0063(13) -0.0051(13)
C16 0.042(2) 0.038(2) 0.035(2) 0.0158(17) 0.0073(18) -0.0081(18)
C17 0.037(2) 0.036(2) 0.038(2) 0.0016(17) 0.0200(17) 0.0000(17)
C18 0.0231(17) 0.0175(16) 0.0351(19) 0.0047(14) 0.0057(14) 0.0063(13)
C19 0.030(2) 0.0248(18) 0.054(2) -0.0001(17) 0.0200(18) 0.0067(15)
C20 0.032(2) 0.0185(17) 0.064(3) -0.0081(17) 0.0141(19) 0.0035(15)
C21 0.0203(16) 0.0337(19) 0.0219(16) 0.0015(14) 0.0037(13) -0.0049(14)
C22 0.0279(19) 0.045(2) 0.035(2) 0.0073(17) 0.0117(15) 0.0081(16)
C23 0.0282(19) 0.046(2) 0.0198(17) 0.0003(15) 0.0004(14) -0.0072(16)
C24 0.034(2) 0.0218(17) 0.0261(17) -0.0057(14) 0.0037(15) 0.0005(14)
C25 0.055(3) 0.0207(18) 0.034(2) -0.0039(15) 0.0075(18) -0.0054(17)
C26 0.042(2) 0.033(2) 0.046(2) -0.0139(18) 0.0160(19) 0.0008(17)
C27 0.0263(18) 0.0277(18) 0.0198(16) 0.0023(13) 0.0024(13) -0.0003(14)
C28 0.0254(18) 0.0338(19) 0.0186(16) 0.0033(14) 0.0025(13) 0.0007(14)
C29 0.038(2) 0.055(3) 0.0242(18) 0.0027(17) 0.0093(16) 0.0088(19)
C30 0.045(2) 0.066(3) 0.0213(18) 0.0101(19) 0.0054(17) 0.007(2)
C31 0.035(2) 0.051(3) 0.031(2) 0.0139(18) -0.0008(17) 0.0049(19)
C32 0.034(2) 0.035(2) 0.0309(19) 0.0062(16) 0.0046(16) 0.0076(16)
C33 0.0213(16) 0.0152(15) 0.0282(17) 0.0014(12) 0.0088(13) -0.0019(12)
C34 0.0212(16) 0.0208(16) 0.0252(16) -0.0007(13) 0.0074(13) -0.0019(13)
C35 0.0229(17) 0.0213(16) 0.0344(19) -0.0033(14) 0.0121(14) -0.0036(13)
C36 0.0194(17) 0.035(2) 0.043(2) -0.0029(16) 0.0072(15) 0.0043(15)
C37 0.0242(18) 0.037(2) 0.0311(19) -0.0018(16) 0.0003(15) 0.0021(15)
C38 0.0255(18) 0.0301(18) 0.0270(17) -0.0010(14) 0.0079(14) 0.0016(14)
C39 0.0284(19) 0.0278(19) 0.048(2) -0.0066(17) 0.0189(17) -0.0003(15)
C40 0.039(3) 0.086(4) 0.046(3) -0.002(3) 0.001(2) 0.027(3)
C41 0.0250(17) 0.0167(15) 0.0212(15) -0.0020(12) 0.0090(13) -0.0004(12)
C42 0.0241(17) 0.0242(17) 0.0247(16) 0.0011(13) 0.0090(13) 0.0012(13)
C43 0.0276(18) 0.0245(17) 0.0252(17) 0.0003(13) 0.0111(14) 0.0018(14)
C44 0.0329(19) 0.0230(17) 0.0207(16) 0.0023(13) 0.0059(14) 0.0031(14)
C45 0.0229(17) 0.0196(16) 0.0259(16) -0.0032(13) 0.0050(13) 0.0000(13)
C46 0.0227(16) 0.0184(15) 0.0243(16) 0.0003(12) 0.0098(13) 0.0003(12)
C47 0.040(2) 0.038(2) 0.032(2) 0.0072(17) 0.0161(17) 0.0015(18)
C48 0.0272(19) 0.033(2) 0.0322(19) -0.0001(16) 0.0044(15) 0.0025(15)
C49 0.0271(17) 0.0160(15) 0.0195(15) 0.0022(12) 0.0075(13) 0.0010(13)
C50 0.0275(17) 0.0177(15) 0.0199(15) 0.0028(12) 0.0076(13) 0.0021(13)
C51 0.0355(19) 0.0223(17) 0.0209(16) 0.0025(13) 0.0113(14) 0.0055(14)
C52 0.045(2) 0.0204(17) 0.0244(17) -0.0008(13) 0.0115(16) 0.0005(15)
C53 0.039(2) 0.0217(17) 0.0233(17) 0.0010(13) 0.0100(15) -0.0054(15)
C54 0.0290(18) 0.0213(16) 0.0232(16) 0.0023(13) 0.0109(14) -0.0015(13)
C55 0.039(2) 0.0256(18) 0.0287(18) -0.0022(14) 0.0132(16) 0.0075(16)
C56 0.051(2) 0.0254(19) 0.033(2) -0.0023(15) 0.0174(18) -0.0132(17)
C57 0.0185(15) 0.0163(15) 0.0237(16) 0.0018(12) 0.0070(12) 0.0048(12)
C58 0.0264(17) 0.0161(15) 0.0247(16) -0.0032(12) 0.0093(13) 0.0014(13)
C59 0.0275(17) 0.0168(15) 0.0291(17) 0.0011(13) 0.0152(14) 0.0042(13)
C60 0.0204(16) 0.0159(15) 0.0384(19) 0.0017(14) 0.0092(14) 0.0011(12)
C61 0.0208(16) 0.0218(16) 0.0292(17) -0.0005(13) 0.0019(14) 0.0012(13)
C62 0.0264(17) 0.0222(16) 0.0223(16) 0.0016(13) 0.0067(13) 0.0020(13)
C63 0.051(3) 0.0232(18) 0.039(2) -0.0005(16) 0.0252(19) -0.0037(17)
C64 0.040(2) 0.029(2) 0.034(2) 0.0036(16) -0.0076(17) -0.0078(17)
C65 0.043(4) 0.057(4) 0.087(6) 0.008(4) 0.020(4) -0.020(3)
B1 0.0222(19) 0.0227(18) 0.0212(18) -0.0015(14) 0.0044(14) -0.0059(15)
B2 0.0230(17) 0.0176(16) 0.0206(16) 0.0001(14) 0.0095(14) 0.0016(14)

loop_
_atom_type_symbol
_atom_type_scat_dispersion_real
_atom_type_scat_dispersion_imag
_atom_type_scat_Cromer_Mann_a1
_atom_type_scat_Cromer_Mann_b1
_atom_type_scat_Cromer_Mann_a2
_atom_type_scat_Cromer_Mann_b2
_atom_type_scat_Cromer_Mann_a3
_atom_type_scat_Cromer_Mann_b3
_atom_type_scat_Cromer_Mann_a4
_atom_type_scat_Cromer_Mann_b4
_atom_type_scat_Cromer_Mann_c
_atom_type_scat_source
C 0.0033 0.0016 2.3100 20.8439 1.0200 10.2075 1.5886 0.5687 0.8650 51.6512 0.2156 'International Tables Vol C 4.2.6.8 and 6.1.1.4'
H 0.0000 0.0000 0.4930 10.5109 0.3229 26.1257 0.1402 3.1424 0.0408 57.7998 0.0030 'International Tables Vol C 4.2.6.8 and 6.1.1.4'
B 0.0013 0.0007 2.0545 23.2185 1.3326 1.0210 1.0979 60.3498 0.7068 0.1403 -0.1932 'International Tables Vol C 4.2.6.8 and 6.1.1.4'
N 0.0061 0.0033 12.2126 0.0057 3.1322 9.8933 2.0125 28.9975 1.1663 0.5826 -11.5290 'International Tables Vol C 4.2.6.8 and 6.1.1.4'
O 0.0106 0.0060 3.0485 13.2771 2.2868 5.7011 1.5463 0.3239 0.8670 32.9089 0.2508 'International Tables Vol C 4.2.6.8 and 6.1.1.4'
Cl 0.1484 0.1585 11.4604 0.0104 7.1964 1.1662 6.2556 18.5194 1.6455 47.7784 -9.5574 'International Tables Vol C 4.2.6.8 and 6.1.1.4'
F 0.0171 0.0103 3.5392 10.2825 2.6412 4.2944 1.5170 0.2615 1.0243 26.1476 0.2776 'International Tables Vol C 4.2.6.8 and 6.1.1.4'
P 0.1023 0.0942 6.4345 1.9067 4.1791 27.1570 1.7800 0.5260 1.4908 68.1645 1.1149 'International Tables Vol C 4.2.6.8 and 6.1.1.4'
Pd -0.9988 1.0072 19.3319 0.6987 15.5017 7.9893 5.2954 25.2052 0.6058 76.8986 5.2659 'International Tables Vol C 4.2.6.8 and 6.1.1.4'

loop_
_geom_angle_atom_site_label_1
_geom_angle_atom_site_label_2
_geom_angle_atom_site_label_3
_geom_angle
_geom_angle_publ_flag
P1 Pd1 P2 159.94(3) yes
P1 Pd1 N1 85.73(7) yes
P2 Pd1 N1 83.13(7) yes
P1 Pd1 B1 94.59(11) yes
P2 Pd1 B1 97.00(11) yes
N1 Pd1 B1 178.45(13) yes
Pd1 P1 C1 100.64(10) yes
Pd1 P1 C15 123.24(11) yes
C1 P1 C15 106.66(14) yes
Pd1 P1 C18 110.86(11) yes
C1 P1 C18 105.28(15) yes
C15 P1 C18 108.42(15) yes
Pd1 P2 C13 94.49(10) yes
Pd1 P2 C21 121.42(12) yes
C13 P2 C21 105.40(15) yes
Pd1 P2 C24 117.07(12) yes
C13 P2 C24 106.62(15) yes
C21 P2 C24 108.93(16) yes
C28 O1 B1 105.1(3) yes
C27 O2 B1 105.3(3) yes
H303 O3 H302 106.6 no
Pd1 N1 C6 113.65(19) yes
Pd1 N1 C8 104.82(18) yes
C6 N1 C8 117.9(2) yes
Pd1 N1 H1 99(3) no
C6 N1 H1 109(3) no
C8 N1 H1 110(3) no
P1 C1 C2 122.6(2) yes
P1 C1 C6 119.0(2) yes
C2 C1 C6 118.3(3) yes
C1 C2 C3 121.8(3) yes
C1 C2 H21 119.0 no
C3 C2 H21 119.2 no
C2 C3 C4 118.4(3) yes
C2 C3 C7 120.8(3) yes
C4 C3 C7 120.8(3) yes
C3 C4 C5 120.9(3) yes
C3 C4 H41 119.4 no
C5 C4 H41 119.7 no
C4 C5 C6 120.1(3) yes
C4 C5 H51 120.0 no
C6 C5 H51 119.9 no
N1 C6 C1 119.8(3) yes
N1 C6 C5 119.9(3) yes
C1 C6 C5 120.2(3) yes
C3 C7 H71 109.4 no
C3 C7 H72 109.4 no
H71 C7 H72 109.5 no
C3 C7 H73 109.7 no
H71 C7 H73 109.5 no
H72 C7 H73 109.5 no
N1 C8 C9 122.6(3) yes
N1 C8 C13 117.7(3) yes
C9 C8 C13 119.7(3) yes
C8 C9 C10 120.1(3) yes
C8 C9 H91 120.0 no
C10 C9 H91 119.9 no
C9 C10 C11 122.1(3) yes
C9 C10 H101 118.9 no
C11 C10 H101 119.0 no
C10 C11 C12 117.2(3) yes
C10 C11 C14 121.7(3) yes
C12 C11 C14 121.1(3) yes
C11 C12 C13 122.1(3) yes
C11 C12 H121 119.0 no
C13 C12 H121 118.8 no
P2 C13 C8 117.7(2) yes
P2 C13 C12 123.1(2) yes
C8 C13 C12 118.7(3) yes
C11 C14 H141 109.6 no
C11 C14 H142 109.5 no
H141 C14 H142 109.5 no
C11 C14 H143 109.3 no
H141 C14 H143 109.5 no
H142 C14 H143 109.5 no
P1 C15 C16 109.6(2) yes
P1 C15 C17 109.7(2) yes
C16 C15 C17 111.1(3) yes
P1 C15 H151 108.8 no
C16 C15 H151 108.9 no
C17 C15 H151 108.7 no
C15 C16 H161 109.5 no
C15 C16 H162 109.7 no
H161 C16 H162 109.5 no
C15 C16 H163 109.2 no
H161 C16 H163 109.5 no
H162 C16 H163 109.5 no
C15 C17 H171 109.5 no
C15 C17 H172 109.4 no
H171 C17 H172 109.5 no
C15 C17 H173 109.5 no
H171 C17 H173 109.5 no
H172 C17 H173 109.5 no
P1 C18 C19 108.5(2) yes
P1 C18 C20 114.4(2) yes
C19 C18 C20 111.8(3) yes
P1 C18 H181 107.3 no
C19 C18 H181 107.2 no
C20 C18 H181 107.3 no
C18 C19 H191 109.5 no
C18 C19 H192 109.5 no
H191 C19 H192 109.5 no
C18 C19 H193 109.3 no
H191 C19 H193 109.5 no
H192 C19 H193 109.5 no
C18 C20 H201 109.4 no
C18 C20 H202 109.5 no
H201 C20 H202 109.5 no
C18 C20 H203 109.5 no
H201 C20 H203 109.5 no
H202 C20 H203 109.5 no
P2 C21 C22 110.6(2) yes
P2 C21 C23 110.7(2) yes
C22 C21 C23 110.7(3) yes
P2 C21 H211 108.3 no
C22 C21 H211 108.3 no
C23 C21 H211 108.1 no
C21 C22 H221 109.6 no
C21 C22 H222 109.5 no
H221 C22 H222 109.5 no
C21 C22 H223 109.3 no
H221 C22 H223 109.5 no
H222 C22 H223 109.5 no
C21 C23 H231 109.7 no
C21 C23 H232 109.5 no
H231 C23 H232 109.5 no
C21 C23 H233 109.2 no
H231 C23 H233 109.5 no
H232 C23 H233 109.5 no
P2 C24 C25 114.1(3) yes
P2 C24 C26 112.2(3) yes
C25 C24 C26 112.6(3) yes
P2 C24 H241 105.7 no
C25 C24 H241 105.8 no
C26 C24 H241 105.5 no
C24 C25 H251 109.4 no
C24 C25 H252 109.6 no
H251 C25 H252 109.5 no
C24 C25 H253 109.3 no
H251 C25 H253 109.5 no
H252 C25 H253 109.5 no
C24 C26 H261 109.6 no
C24 C26 H262 109.3 no
H261 C26 H262 109.5 no
C24 C26 H263 109.5 no
H261 C26 H263 109.5 no
H262 C26 H263 109.5 no
O2 C27 C28 109.5(3) yes
O2 C27 C32 128.6(3) yes
C28 C27 C32 121.9(3) yes
O1 C28 C27 109.3(3) yes
O1 C28 C29 128.0(3) yes
C27 C28 C29 122.7(3) yes
C28 C29 C30 115.6(4) yes
C28 C29 H291 122.3 no
C30 C29 H291 122.1 no
C29 C30 C31 121.9(4) yes
C29 C30 H301 119.1 no
C31 C30 H301 119.0 no
C30 C31 C32 121.7(4) yes
C30 C31 H311 119.0 no
C32 C31 H311 119.3 no
C31 C32 C27 116.3(4) yes
C31 C32 H321 121.9 no
C27 C32 H321 121.8 no
C34 C33 C38 115.3(3) yes
C34 C33 B2 124.5(3) yes
C38 C33 B2 119.8(3) yes
C33 C34 C35 122.2(3) yes
C33 C34 H341 118.9 no
C35 C34 H341 118.9 no
C34 C35 C36 121.4(3) yes
C34 C35 C39 120.7(3) yes
C36 C35 C39 117.9(3) yes
C35 C36 C37 117.7(3) yes
C35 C36 H361 121.2 no
C37 C36 H361 121.1 no
C36 C37 C38 121.0(3) yes
C36 C37 C40 119.0(3) yes
C38 C37 C40 120.0(4) yes
C33 C38 C37 122.4(3) yes
C33 C38 H381 118.7 no
C37 C38 H381 118.9 no
C35 C39 F1 111.6(3) yes
C35 C39 F3 112.8(3) yes
F1 C39 F3 104.5(3) yes
C35 C39 F2 114.1(3) yes
F1 C39 F2 104.8(3) yes
F3 C39 F2 108.3(3) yes
C37 C40 F4 109.9(4) yes
C37 C40 F6 113.8(5) yes
F4 C40 F6 102.5(5) yes
C37 C40 F5 115.7(4) yes
F4 C40 F5 101.4(6) yes
F6 C40 F5 111.9(5) yes
C37 C40 F51 101.8(7) yes
C37 C40 F41 115.4(10) yes
F51 C40 F41 103.0(12) yes
C37 C40 F61 116.8(10) yes
F51 C40 F61 103.6(13) yes
F41 C40 F61 113.6(14) yes
C42 C41 C46 115.1(3) yes
C42 C41 B2 123.6(3) yes
C46 C41 B2 120.7(3) yes
C41 C42 C43 122.2(3) yes
C41 C42 H421 118.9 no
C43 C42 H421 118.8 no
C42 C43 C44 121.3(3) yes
C42 C43 C47 118.8(3) yes
C44 C43 C47 119.8(3) yes
C43 C44 C45 117.7(3) yes
C43 C44 H441 121.3 no
C45 C44 H441 121.1 no
C44 C45 C46 120.8(3) yes
C44 C45 C48 119.8(3) yes
C46 C45 C48 119.4(3) yes
C41 C46 C45 122.8(3) yes
C41 C46 H461 118.7 no
C45 C46 H461 118.5 no
C43 C47 F7 113.1(3) yes
C43 C47 F9 111.9(3) yes
F7 C47 F9 104.6(3) yes
C43 C47 F8 113.4(3) yes
F7 C47 F8 104.9(3) yes
F9 C47 F8 108.3(3) yes
C45 C48 F10 112.0(3) yes
C45 C48 F11 113.2(3) yes
F10 C48 F11 104.0(3) yes
C45 C48 F12 113.1(3) yes
F10 C48 F12 106.0(3) yes
F11 C48 F12 107.8(3) yes
C50 C49 C54 116.0(3) yes
C50 C49 B2 121.6(3) yes
C54 C49 B2 121.8(3) yes
C49 C50 C51 122.1(3) yes
C49 C50 H501 119.0 no
C51 C50 H501 118.9 no
C50 C51 C52 121.1(3) yes
C50 C51 C55 119.5(3) yes
C52 C51 C55 119.4(3) yes
C51 C52 C53 117.8(3) yes
C51 C52 H521 121.1 no
C53 C52 H521 121.2 no
C52 C53 C54 120.9(3) yes
C52 C53 C56 118.9(3) yes
C54 C53 C56 120.1(3) yes
C49 C54 C53 122.1(3) yes
C49 C54 H541 119.0 no
C53 C54 H541 118.9 no
C51 C55 F14 113.4(3) yes
C51 C55 F15 113.5(3) yes
F14 C55 F15 101.9(4) yes
C51 C55 F13 113.8(3) yes
F14 C55 F13 105.2(4) yes
F15 C55 F13 108.0(5) yes
C51 C55 F151 110.3(5) yes
C51 C55 F131 111.9(6) yes
F151 C55 F131 108.1(7) yes
C51 C55 F141 114.3(5) yes
F151 C55 F141 107.0(7) yes
F131 C55 F141 104.8(8) yes
C53 C56 F17 112.3(3) yes
C53 C56 F16 113.8(3) yes
F17 C56 F16 103.2(3) yes
C53 C56 F18 113.4(3) yes
F17 C56 F18 105.3(3) yes
F16 C56 F18 108.1(4) yes
C58 C57 C62 115.7(3) yes
C58 C57 B2 122.5(3) yes
C62 C57 B2 121.5(3) yes
C57 C58 C59 122.7(3) yes
C57 C58 H581 118.7 no
C59 C58 H581 118.7 no
C58 C59 C60 120.2(3) yes
C58 C59 C63 119.2(3) yes
C60 C59 C63 120.6(3) yes
C59 C60 C61 118.2(3) yes
C59 C60 H601 121.0 no
C61 C60 H601 120.8 no
C60 C61 C62 121.4(3) yes
C60 C61 C64 118.2(3) yes
C62 C61 C64 120.5(3) yes
C57 C62 C61 121.8(3) yes
C57 C62 H621 119.2 no
C61 C62 H621 119.1 no
C59 C63 F20 112.6(3) yes
C59 C63 F19 111.9(3) yes
F20 C63 F19 101.7(4) yes
C59 C63 F21 114.7(3) yes
F20 C63 F21 105.2(5) yes
F19 C63 F21 109.9(4) yes
C59 C63 F211 105.1(7) yes
C59 C63 F201 116.0(10) yes
F211 C63 F201 100.7(12) yes
C59 C63 F191 112.0(9) yes
F211 C63 F191 107.2(12) yes
F201 C63 F191 114.3(14) yes
C61 C64 F24 109.9(3) yes
C61 C64 F23 112.5(3) yes
F24 C64 F23 101.3(4) yes
C61 C64 F22 114.6(3) yes
F24 C64 F22 103.3(4) yes
F23 C64 F22 113.8(5) yes
C61 C64 F231 104.8(5) yes
C61 C64 F241 119.0(7) yes
F231 C64 F241 96.6(9) yes
C61 C64 F221 121.1(8) yes
F231 C64 F221 95.2(8) yes
F241 C64 F221 112.7(11) yes
Cl2 C65 Cl1 105.8(4) yes
Cl2 C65 H651 110.7 no
Cl1 C65 H651 110.7 no
Cl2 C65 H652 110.2 no
Cl1 C65 H652 109.9 no
H651 C65 H652 109.5 no
O1 B1 O2 110.8(3) yes
O1 B1 Pd1 121.8(3) yes
O2 B1 Pd1 127.4(3) yes
C49 B2 C33 111.4(3) yes
C49 B2 C57 112.2(2) yes
C33 B2 C57 104.5(2) yes
C49 B2 C41 102.6(2) yes
C33 B2 C41 114.7(2) yes
C57 B2 C41 111.7(3) yes

loop_
_geom_bond_atom_site_label_1
_geom_bond_atom_site_label_2
_geom_bond_distance
_geom_bond_publ_flag
Pd1 P1 2.2635(8) yes
Pd1 P2 2.2859(8) yes
Pd1 N1 2.194(3) yes
Pd1 B1 1.993(4) yes
Cl1 C65 1.718(8) yes
Cl2 C65 1.813(8) yes
P1 C1 1.822(3) yes
P1 C15 1.834(3) yes
P1 C18 1.841(3) yes
P2 C13 1.835(3) yes
P2 C21 1.834(3) yes
P2 C24 1.848(3) yes
F1 C39 1.358(4) yes
F2 C39 1.318(4) yes
F3 C39 1.320(4) yes
F4 C40 1.385(8) yes
F5 C40 1.291(6) yes
F6 C40 1.309(6) yes
F7 C47 1.330(5) yes
F8 C47 1.325(4) yes
F9 C47 1.328(5) yes
F10 C48 1.336(4) yes
F11 C48 1.318(4) yes
F12 C48 1.308(4) yes
F13 C55 1.285(5) yes
F14 C55 1.329(5) yes
F15 C55 1.317(5) yes
F16 C56 1.323(5) yes
F17 C56 1.342(5) yes
F18 C56 1.304(5) yes
F19 C63 1.339(5) yes
F20 C63 1.366(6) yes
F21 C63 1.292(5) yes
F22 C64 1.258(5) yes
F23 C64 1.326(5) yes
F24 C64 1.391(5) yes
F41 C40 1.191(19) yes
F51 C40 1.538(18) yes
F61 C40 1.122(17) yes
F131 C55 1.319(11) yes
F141 C55 1.215(10) yes
F151 C55 1.365(10) yes
F191 C63 1.127(17) yes
F201 C63 1.19(2) yes
F211 C63 1.413(16) yes
F221 C64 1.182(16) yes
F231 C64 1.643(12) yes
F241 C64 1.236(14) yes
O1 C28 1.388(4) yes
O1 B1 1.398(4) yes
O2 C27 1.386(4) yes
O2 B1 1.391(4) yes
O3 H303 0.820 no
O3 H302 0.820 no
N1 C6 1.467(4) yes
N1 C8 1.470(4) yes
N1 H1 0.80(4) no
C1 C2 1.395(4) yes
C1 C6 1.400(4) yes
C2 C3 1.390(5) yes
C2 H21 0.950 no
C3 C4 1.389(5) yes
C3 C7 1.510(5) yes
C4 C5 1.384(5) yes
C4 H41 0.950 no
C5 C6 1.385(4) yes
C5 H51 0.950 no
C7 H71 0.950 no
C7 H72 0.950 no
C7 H73 0.950 no
C8 C9 1.383(4) yes
C8 C13 1.407(4) yes
C9 C10 1.380(5) yes
C9 H91 0.950 no
C10 C11 1.381(5) yes
C10 H101 0.950 no
C11 C12 1.402(5) yes
C11 C14 1.507(5) yes
C12 C13 1.385(4) yes
C12 H121 0.950 no
C14 H141 0.950 no
C14 H142 0.950 no
C14 H143 0.950 no
C15 C16 1.531(5) yes
C15 C17 1.523(5) yes
C15 H151 0.950 no
C16 H161 0.950 no
C16 H162 0.950 no
C16 H163 0.950 no
C17 H171 0.950 no
C17 H172 0.950 no
C17 H173 0.950 no
C18 C19 1.523(5) yes
C18 C20 1.533(5) yes
C18 H181 0.950 no
C19 H191 0.950 no
C19 H192 0.950 no
C19 H193 0.950 no
C20 H201 0.950 no
C20 H202 0.950 no
C20 H203 0.950 no
C21 C22 1.529(5) yes
C21 C23 1.533(5) yes
C21 H211 0.950 no
C22 H221 0.950 no
C22 H222 0.950 no
C22 H223 0.950 no
C23 H231 0.950 no
C23 H232 0.950 no
C23 H233 0.950 no
C24 C25 1.524(5) yes
C24 C26 1.532(5) yes
C24 H241 0.950 no
C25 H251 0.950 no
C25 H252 0.950 no
C25 H253 0.950 no
C26 H261 0.950 no
C26 H262 0.950 no
C26 H263 0.950 no
C27 C28 1.372(5) yes
C27 C32 1.375(5) yes
C28 C29 1.375(5) yes
C29 C30 1.395(6) yes
C29 H291 0.950 no
C30 C31 1.376(6) yes
C30 H301 0.950 no
C31 C32 1.389(5) yes
C31 H311 0.950 no
C32 H321 0.950 no
C33 C34 1.399(4) yes
C33 C38 1.404(5) yes
C33 B2 1.643(5) yes
C34 C35 1.389(5) yes
C34 H341 0.950 no
C35 C36 1.381(5) yes
C35 C39 1.492(5) yes
C36 C37 1.383(5) yes
C36 H361 0.950 no
C37 C38 1.389(5) yes
C37 C40 1.505(6) yes
C38 H381 0.950 no
C41 C42 1.402(4) yes
C41 C46 1.402(4) yes
C41 B2 1.639(5) yes
C42 C43 1.388(5) yes
C42 H421 0.950 no
C43 C44 1.390(5) yes
C43 C47 1.494(5) yes
C44 C45 1.382(5) yes
C44 H441 0.950 no
C45 C46 1.391(4) yes
C45 C48 1.496(5) yes
C46 H461 0.950 no
C49 C50 1.403(4) yes
C49 C54 1.397(4) yes
C49 B2 1.644(5) yes
C50 C51 1.382(4) yes
C50 H501 0.950 no
C51 C52 1.390(5) yes
C51 C55 1.500(5) yes
C52 C53 1.389(5) yes
C52 H521 0.950 no
C53 C54 1.390(5) yes
C53 C56 1.497(5) yes
C54 H541 0.950 no
C57 C58 1.392(4) yes
C57 C62 1.405(4) yes
C57 B2 1.640(5) yes
C58 C59 1.398(4) yes
C58 H581 0.950 no
C59 C60 1.385(5) yes
C59 C63 1.494(5) yes
C60 C61 1.378(5) yes
C60 H601 0.950 no
C61 C62 1.390(5) yes
C61 C64 1.496(5) yes
C62 H621 0.947 no
C65 H651 0.950 no
C65 H652 0.950 no
